data_7246470
loop_
_publ_author_name
'Chanmungkalakul, Supphachok'
'Huang, Shiqing'
'Wu, Xia'
'Ang, Esther Cai Xia'
'Yang, Zi-Qi'
'Li, Yongxin'
'Yan, Xiaoyu'
'Tan, Choon-Hong'
'Tan, Davin'
'Liu, Xiaogang'

_publ_section_title
;
 Ground-state intramolecular proton transfer inhibits the selective
 methylation on quinoline and pyridine derivatives.
;
_journal_issue 15
_journal_name_full 'Physical chemistry chemical physics : PCCP'
_journal_page_first 10599
_journal_page_last 10603
_journal_paper_doi 10.1039/d3cp00123g
_journal_volume 25
_journal_year 2023
_chemical_formula_sum 'C12 H15.25 Br N2 O0.12'
_chemical_formula_weight 269.42
_space_group_crystal_system monoclinic
_space_group_IT_number 14
_space_group_name_Hall '-P 2ybc'
_space_group_name_H-M_alt 'P 1 21/c 1'
_atom_sites_solution_hydrogens mixed
_audit_update_record
;
2021-12-13 deposited with the CCDC.	2023-03-20 downloaded from the CCDC.
;
_cell_angle_alpha 90
_cell_angle_beta 91.8457(16)
_cell_angle_gamma 90
_cell_formula_units_Z 8
_cell_length_a 15.3346(6)
_cell_length_b 15.1704(6)
_cell_length_c 10.1934(5)
_cell_measurement_reflns_used 9925
_cell_measurement_temperature 100.(2)
_cell_measurement_theta_max 30.3430
_cell_measurement_theta_min 2.6853
_cell_volume 2370.08(18)
_computing_cell_refinement 'SAINT V8.40B (Bruker AXS LLC, 2019)'
_computing_data_collection 'APEX4 (Ver 2021.4-0, Bruker AXS Inc., 2021)'
_computing_data_reduction 'SAINT V8.40B (Bruker AXS LLC, 2019)'
_computing_publication_material 'APEX4 (Ver 2021.4-0, Bruker AXS Inc., 2021)'
_computing_structure_refinement 'SHELXL-2018/3 (Sheldrick, 2018)'
_computing_structure_solution 'XT, VERSION 2018/2'
_diffrn_ambient_temperature 100.(2)
_diffrn_detector_area_resol_mean 7.3910
_diffrn_measured_fraction_theta_full 0.998
_diffrn_measured_fraction_theta_max 0.998
_diffrn_measurement_device 'four-circle diffractometer'
_diffrn_measurement_device_type 'Photon II CPADs detector'
_diffrn_measurement_method 'phi and omega scans'
_diffrn_radiation_monochromator 'Multilayer Mirror'
_diffrn_radiation_probe x-ray
_diffrn_radiation_type MoK\a
_diffrn_radiation_wavelength 0.71073
_diffrn_reflns_av_R_equivalents 0.1252
_diffrn_reflns_av_unetI/netI 0.0577
_diffrn_reflns_limit_h_max 21
_diffrn_reflns_limit_h_min -21
_diffrn_reflns_limit_k_max 21
_diffrn_reflns_limit_k_min -21
_diffrn_reflns_limit_l_max 14
_diffrn_reflns_limit_l_min -14
_diffrn_reflns_number 84482
_diffrn_reflns_theta_full 25.24
_diffrn_reflns_theta_max 30.52
_diffrn_reflns_theta_min 2.41
_diffrn_source 'Incoatec microfocus source'
_diffrn_source_current 1.4
_diffrn_source_power 0.07
_diffrn_source_type 'Bruker D8 Quest'
_diffrn_source_voltage 50
_exptl_absorpt_coefficient_mu 3.440
_exptl_absorpt_correction_T_max 0.72
_exptl_absorpt_correction_T_min 0.63
_exptl_absorpt_correction_type multi-scan
_exptl_absorpt_process_details
;
Krause, L., Herbst-Irmer, R., Sheldrick, G. M., Stalke, D. (2015).
"Comparison of silver and molybdenum microfocus X-ray sources for
single-crystal structure determination"
J. Appl. Cryst. 48, 3-10.
doi:10.1107/S1600576714022985
;
_exptl_crystal_colour colourless
_exptl_crystal_density_diffrn 1.510
_exptl_crystal_density_method 'not measured'
_exptl_crystal_description block
_exptl_crystal_F_000 1098
_exptl_crystal_size_max 0.180
_exptl_crystal_size_mid 0.140
_exptl_crystal_size_min 0.100
_refine_diff_density_max 1.298
_refine_diff_density_min -0.577
_refine_ls_extinction_method none
_refine_ls_goodness_of_fit_ref 1.016
_refine_ls_hydrogen_treatment constr
_refine_ls_matrix_type full
_refine_ls_number_parameters 282
_refine_ls_number_reflns 7235
_refine_ls_number_restraints 0
_refine_ls_restrained_S_all 1.016
_refine_ls_R_factor_all 0.0932
_refine_ls_R_factor_gt 0.0467
_refine_ls_shift/su_max 0.001
_refine_ls_shift/su_mean 0.000
_refine_ls_structure_factor_coef Fsqd
_refine_ls_weighting_details 'w=1/[\s^2^(Fo^2^)+(0.0347P)^2^+4.5453P] where P=(Fo^2^+2Fc^2^)/3'
_refine_ls_weighting_scheme calc
_refine_ls_wR_factor_gt 0.0890
_refine_ls_wR_factor_ref 0.1067
_reflns_Friedel_coverage 0.000
_reflns_number_gt 4665
_reflns_number_total 7235
_reflns_threshold_expression 'I > 2\s(I)'
_cod_data_source_file d3cp00123g2.cif
_cod_data_source_block tch208m
_cod_depositor_comments
;
The following automatic conversions were performed:

data item '_diffrn_radiation_probe' value 'X-ray' was changed to
'x-ray' in accordance with the
/home/data/users/saulius/crontab/automatic-downloads/rss-feeds/RSC/lib/dictionaries/cif_core.dic
dictionary named 'cif_core.dic' version 2.4.2 last updated on
2011-04-26.

data item '_exptl_absorpt_correction_type' value 'Multi-Scan' was
changed to 'multi-scan' in accordance with the
/home/data/users/saulius/crontab/automatic-downloads/rss-feeds/RSC/lib/dictionaries/cif_core.dic
dictionary named 'cif_core.dic' version 2.4.2 last updated on
2011-04-26.

Automatic conversion script
Id: cif_fix_values 7556 2019-12-06 15:28:31Z antanas 

 Adding full bibliography for 7246469--7246475.cif.
;
_cod_database_code 7246470

loop_
_space_group_symop_operation_xyz
'x, y, z'
'-x, y+1/2, -z+1/2'
'-x, -y, -z'
'x, -y-1/2, z-1/2'

loop_
_atom_site_type_symbol
_atom_site_label
_atom_site_fract_x
_atom_site_fract_y
_atom_site_fract_z
_atom_site_U_iso_or_equiv
_atom_site_adp_type
_atom_site_calc_flag
_atom_site_refinement_flags_adp
_atom_site_refinement_flags_occupancy
_atom_site_refinement_flags_posn
_atom_site_occupancy
_atom_site_disorder_assembly
_atom_site_disorder_group
Br Br1 0.84156(2) 0.41905(2) 0.09217(3) 0.02300(9) Uani d . . . 1 . .
Br Br2 0.66185(2) 0.42226(2) 0.60116(3) 0.02448(9) Uani d . . . 1 . .
C C1 0.8532(2) 0.6931(2) 1.0147(4) 0.0289(8) Uani d . . . 1 . .
H H1A 0.819969 0.643235 1.048382 0.043000 Uiso calc U . R 1 . .
H H1B 0.823519 0.748313 1.035747 0.043000 Uiso calc U . R 1 . .
H H1C 0.911938 0.693155 1.055373 0.043000 Uiso calc U . R 1 . .
C C2 0.8594(2) 0.6847(2) 0.8662(3) 0.0255(7) Uani d . . . 1 . .
H H2A 0.800098 0.681235 0.825343 0.031000 Uiso calc U . R 1 . .
H H2B 0.888683 0.737435 0.831062 0.031000 Uiso calc U . R 1 . .
C C3 0.9108(2) 0.6025(2) 0.8321(3) 0.0232(7) Uani d . . . 1 . .
H H3A 0.967421 0.602761 0.881538 0.028000 Uiso calc U . R 1 . .
H H3B 0.878011 0.549511 0.858502 0.028000 Uiso calc U . R 1 . .
C C4 0.9979(2) 0.6358(2) 0.6451(3) 0.0230(7) Uani d . . . 1 . .
H H4 1.038499 0.663015 0.704648 0.028000 Uiso calc U . R 1 . .
C C5 1.0134(2) 0.6348(2) 0.5094(3) 0.0225(7) Uani d . . . 1 . .
C C6 1.0891(2) 0.6748(2) 0.4606(4) 0.0287(8) Uani d . . . 1 . .
H H6 1.128705 0.704366 0.519081 0.034000 Uiso calc U . R 1 . .
C C7 1.1054(2) 0.6713(2) 0.3302(4) 0.0295(8) Uani d . . . 1 . .
H H7 1.156749 0.697786 0.298296 0.035000 Uiso calc U . R 1 . .
C C8 1.0467(2) 0.6288(2) 0.2428(4) 0.0274(7) Uani d . . . 1 . .
H H8 1.058730 0.626474 0.152003 0.033000 Uiso calc U . R 1 . .
C C9 0.9716(2) 0.5902(2) 0.2873(3) 0.0229(7) Uani d . . . 1 . .
H H9 0.932205 0.562119 0.226892 0.027000 Uiso calc U . R 1 . .
C C10 0.9532(2) 0.59232(19) 0.4215(3) 0.0216(7) Uani d . . . 1 . .
C C11 0.8763(2) 0.5534(2) 0.4750(3) 0.0191(6) Uani d . . . 1 . .
C C12 0.8654(2) 0.5586(2) 0.6082(3) 0.0197(6) Uani d . . . 1 . .
H H12 0.814571 0.534058 0.644680 0.024000 Uiso calc U . R 1 . .
C C13 0.6427(2) 0.6923(2) 0.5223(4) 0.0287(8) Uani d . . . 1 . .
H H13A 0.583719 0.692385 0.556392 0.043000 Uiso calc U . R 1 . .
H H13B 0.672445 0.747248 0.547136 0.043000 Uiso calc U . R 1 . .
H H13C 0.675504 0.642104 0.559126 0.043000 Uiso calc U . R 1 . .
C C14 0.6374(2) 0.6845(2) 0.3734(3) 0.0250(7) Uani d . . . 1 . .
H H14A 0.696915 0.680609 0.339067 0.030000 Uiso calc U . R 1 . .
H H14B 0.608892 0.737715 0.335423 0.030000 Uiso calc U . R 1 . .
C C15 0.5854(2) 0.6029(2) 0.3327(3) 0.0219(7) Uani d . . . 1 . .
H H15A 0.617901 0.549509 0.361123 0.026000 Uiso calc U . R 1 . .
H H15B 0.528876 0.603133 0.377038 0.026000 Uiso calc U . R 1 . .
C C16 0.4964(2) 0.6355(2) 0.1382(4) 0.0240(7) Uani d . . . 1 . .
H H16 0.455015 0.661056 0.194236 0.029000 Uiso calc U . R 1 . .
C C17 0.4808(2) 0.6350(2) 0.0019(4) 0.0250(7) Uani d . . . 1 . .
C C18 0.4034(2) 0.6730(2) -0.0535(4) 0.0298(8) Uani d . . . 1 . .
H H18 0.362983 0.701047 0.001513 0.036000 Uiso calc U . R 1 . .
C C19 0.3872(2) 0.6693(2) -0.1854(4) 0.0322(9) Uani d . . . 1 . .
H H19 0.335054 0.694297 -0.222043 0.039000 Uiso calc U . R 1 . .
C C20 0.4470(2) 0.6287(2) -0.2677(4) 0.0297(8) Uani d . . . 1 . .
H H20 0.434746 0.626399 -0.359615 0.036000 Uiso calc U . R 1 . .
C C21 0.5235(2) 0.5919(2) -0.2168(3) 0.0243(7) Uani d . . . 1 . .
H H21 0.563464 0.564801 -0.273513 0.029000 Uiso calc U . R 1 . .
C C22 0.5418(2) 0.59495(19) -0.0801(3) 0.0203(6) Uani d . . . 1 . .
C C23 0.6200(2) 0.5577(2) -0.0214(3) 0.0208(7) Uani d . . . 1 . .
C C24 0.6311(2) 0.5621(2) 0.1139(3) 0.0217(7) Uani d . . . 1 . .
H H24 0.682348 0.538275 0.154973 0.026000 Uiso calc U . R 1 . .
N N1 0.92645(17) 0.59845(16) 0.6891(3) 0.0198(6) Uani d . . . 1 . .
N N2 0.81422(17) 0.51322(18) 0.3971(3) 0.0230(6) Uani d . . . 1 . .
H H2C 0.767457 0.490733 0.432108 0.028000 Uiso calc U . R 1 . .
H H2D 0.820928 0.509762 0.311846 0.028000 Uiso calc U . R 1 . .
N N3 0.56933(17) 0.60009(17) 0.1890(3) 0.0214(6) Uani d . . . 1 . .
N N4 0.68278(18) 0.52020(19) -0.0945(3) 0.0251(6) Uani d . . . 1 . .
H H4A 0.730353 0.498791 -0.055879 0.030000 Uiso calc U . R 1 . .
H H4B 0.675817 0.517383 -0.180460 0.030000 Uiso calc U . R 1 . .
O O1 0.2558(6) 0.6996(6) 0.1438(9) 0.025(2) Uani d . P . 0.25 . .
H H1O 0.244269 0.755267 0.117586 0.038000 Uiso d U P R 0.25 . .
H H2O 0.234807 0.659455 0.085804 0.038000 Uiso d U P R 0.25 . .

loop_
_atom_site_aniso_label
_atom_site_aniso_U_11
_atom_site_aniso_U_22
_atom_site_aniso_U_33
_atom_site_aniso_U_12
_atom_site_aniso_U_13
_atom_site_aniso_U_23
Br1 0.02214(16) 0.02385(16) 0.02274(17) 0.00206(13) -0.00345(12) -0.00199(14)
Br2 0.02217(16) 0.02509(17) 0.02607(18) -0.00288(13) -0.00112(12) 0.00179(14)
C1 0.039(2) 0.0188(16) 0.029(2) 0.0000(14) -0.0001(15) -0.0049(14)
C2 0.0300(18) 0.0169(15) 0.0292(19) 0.0018(13) -0.0043(14) -0.0016(13)
C3 0.0296(17) 0.0153(14) 0.0241(17) 0.0029(12) -0.0078(13) 0.0000(12)
C4 0.0240(16) 0.0134(14) 0.0311(19) -0.0011(12) -0.0056(13) 0.0023(13)
C5 0.0244(16) 0.0104(13) 0.0324(19) 0.0030(12) -0.0049(13) 0.0023(12)
C6 0.0276(18) 0.0176(15) 0.041(2) -0.0051(13) -0.0051(15) 0.0027(15)
C7 0.0231(17) 0.0217(17) 0.044(2) -0.0039(13) 0.0022(15) 0.0099(15)
C8 0.0283(18) 0.0193(16) 0.034(2) 0.0026(13) 0.0017(14) 0.0072(14)
C9 0.0252(16) 0.0151(15) 0.0282(18) 0.0024(12) -0.0022(13) 0.0023(12)
C10 0.0200(15) 0.0112(14) 0.0335(19) 0.0025(11) -0.0006(13) 0.0029(12)
C11 0.0179(14) 0.0155(14) 0.0237(17) 0.0038(11) -0.0036(12) 0.0029(12)
C12 0.0191(15) 0.0163(14) 0.0233(17) 0.0005(11) -0.0037(12) 0.0008(12)
C13 0.0352(19) 0.0185(16) 0.032(2) 0.0014(14) -0.0017(15) -0.0052(14)
C14 0.0311(18) 0.0168(15) 0.0272(18) -0.0024(13) 0.0005(14) -0.0006(13)
C15 0.0265(16) 0.0177(15) 0.0215(16) -0.0034(12) -0.0010(13) 0.0012(12)
C16 0.0217(16) 0.0130(14) 0.037(2) -0.0015(12) -0.0022(14) 0.0010(13)
C17 0.0240(17) 0.0147(14) 0.036(2) -0.0035(12) -0.0061(14) 0.0046(13)
C18 0.0278(18) 0.0186(16) 0.042(2) 0.0013(13) -0.0072(15) 0.0023(15)
C19 0.0284(18) 0.0201(16) 0.047(2) -0.0010(14) -0.0142(16) 0.0063(16)
C20 0.0349(19) 0.0184(16) 0.035(2) -0.0077(14) -0.0157(16) 0.0063(14)
C21 0.0278(17) 0.0164(15) 0.0281(18) -0.0075(12) -0.0067(13) 0.0058(13)
C22 0.0211(15) 0.0133(14) 0.0263(17) -0.0041(11) -0.0033(12) 0.0045(12)
C23 0.0200(15) 0.0140(14) 0.0283(18) -0.0041(11) -0.0025(13) 0.0021(12)
C24 0.0199(15) 0.0161(15) 0.0288(18) -0.0015(11) -0.0041(13) 0.0052(12)
N1 0.0222(13) 0.0131(12) 0.0238(14) 0.0030(10) -0.0053(11) 0.0009(10)
N2 0.0197(13) 0.0266(14) 0.0226(15) -0.0021(11) -0.0007(11) -0.0010(11)
N3 0.0218(13) 0.0139(12) 0.0283(15) -0.0039(10) -0.0014(11) 0.0028(10)
N4 0.0201(13) 0.0307(15) 0.0241(16) -0.0008(12) -0.0030(11) 0.0038(12)
O1 0.030(5) 0.019(4) 0.026(5) -0.004(4) -0.002(4) -0.001(4)

loop_
_atom_type_symbol
_atom_type_description
_atom_type_scat_dispersion_real
_atom_type_scat_dispersion_imag
_atom_type_scat_source
C C 0.0033 0.0016 'International Tables Vol C Tables 4.2.6.8 and 6.1.1.4'
H H 0.0000 0.0000 'International Tables Vol C Tables 4.2.6.8 and 6.1.1.4'
Br Br -0.2901 2.4595 'International Tables Vol C Tables 4.2.6.8 and 6.1.1.4'
N N 0.0061 0.0033 'International Tables Vol C Tables 4.2.6.8 and 6.1.1.4'
O O 0.0106 0.0060 'International Tables Vol C Tables 4.2.6.8 and 6.1.1.4'

loop_
_geom_angle_atom_site_label_1
_geom_angle_atom_site_label_2
_geom_angle_atom_site_label_3
_geom_angle_site_symmetry_1
_geom_angle_site_symmetry_3
_geom_angle
_geom_angle_publ_flag
C3 C2 C1 . . 110.2(3) ?
N1 C3 C2 . . 111.1(3) ?
N1 C4 C5 . . 119.7(3) ?
C4 C5 C6 . . 120.5(3) ?
C4 C5 C10 . . 119.7(3) ?
C6 C5 C10 . . 119.8(3) ?
C7 C6 C5 . . 120.4(3) ?
C6 C7 C8 . . 120.2(3) ?
C9 C8 C7 . . 120.7(3) ?
C8 C9 C10 . . 120.4(3) ?
C9 C10 C5 . . 118.5(3) ?
C9 C10 C11 . . 123.5(3) ?
C5 C10 C11 . . 118.1(3) ?
N2 C11 C12 . . 119.7(3) ?
N2 C11 C10 . . 121.8(3) ?
C12 C11 C10 . . 118.5(3) ?
N1 C12 C11 . . 121.1(3) ?
C13 C14 C15 . . 110.2(3) ?
N3 C15 C14 . . 111.2(3) ?
N3 C16 C17 . . 119.9(3) ?
C16 C17 C22 . . 119.5(3) ?
C16 C17 C18 . . 120.4(3) ?
C22 C17 C18 . . 120.0(3) ?
C19 C18 C17 . . 120.1(4) ?
C18 C19 C20 . . 120.4(3) ?
C21 C20 C19 . . 120.9(3) ?
C20 C21 C22 . . 119.7(3) ?
C17 C22 C21 . . 118.9(3) ?
C17 C22 C23 . . 118.8(3) ?
C21 C22 C23 . . 122.3(3) ?
N4 C23 C24 . . 119.9(3) ?
N4 C23 C22 . . 122.1(3) ?
C24 C23 C22 . . 118.0(3) ?
N3 C24 C23 . . 120.9(3) ?
C4 N1 C12 . . 122.9(3) ?
C4 N1 C3 . . 118.4(3) ?
C12 N1 C3 . . 118.7(3) ?
C16 N3 C24 . . 122.9(3) ?
C16 N3 C15 . . 119.0(3) ?
C24 N3 C15 . . 118.1(3) ?

loop_
_geom_bond_atom_site_label_1
_geom_bond_atom_site_label_2
_geom_bond_site_symmetry_2
_geom_bond_distance
_geom_bond_publ_flag
C1 C2 . 1.525(5) ?
C2 C3 . 1.521(4) ?
C3 N1 . 1.486(4) ?
C4 N1 . 1.324(4) ?
C4 C5 . 1.412(5) ?
C5 C6 . 1.413(5) ?
C5 C10 . 1.421(5) ?
C6 C7 . 1.361(5) ?
C7 C8 . 1.404(5) ?
C8 C9 . 1.381(5) ?
C9 C10 . 1.406(5) ?
C10 C11 . 1.441(4) ?
C11 N2 . 1.364(4) ?
C11 C12 . 1.376(5) ?
C12 N1 . 1.368(4) ?
C13 C14 . 1.522(5) ?
C14 C15 . 1.522(4) ?
C15 N3 . 1.479(4) ?
C16 N3 . 1.330(4) ?
C16 C17 . 1.402(5) ?
C17 C22 . 1.412(5) ?
C17 C18 . 1.419(5) ?
C18 C19 . 1.361(5) ?
C19 C20 . 1.405(6) ?
C20 C21 . 1.384(5) ?
C21 C22 . 1.413(5) ?
C22 C23 . 1.438(4) ?
C23 N4 . 1.361(4) ?
C23 C24 . 1.386(5) ?
C24 N3 . 1.364(4) ?
